data_4335494
loop_
_publ_author_name
'Richard A. Lewis'
'Danil E. Smiles'
'Jonathan M. Darmon'
'S. Chantal E. Stieber'
'Guang Wu'
'Trevor W. Hayton'

_publ_section_title
;
 Reactivity and M\"ossbauer Spectroscopic Characterization of an Fe(IV)
 Ketimide Complex and Reinvestigation of an Fe(IV) Norbornyl Complex
;
_journal_name_full 'Inorganic Chemistry'
_journal_page_first 8218
_journal_page_last 8227
_journal_paper_doi 10.1021/ic401096p
_journal_volume 52
_journal_year 2013
_chemical_formula_sum 'C28 H44 Fe'
_chemical_formula_weight 436.48
_chemical_name_systematic
; 
 ? 
;
_space_group_IT_number 31
_symmetry_cell_setting orthorhombic
_symmetry_space_group_name_Hall 'P 2ac -2'
_symmetry_space_group_name_H-M 'P m n 21'
_atom_sites_solution_hydrogens none
_atom_sites_solution_primary direct
_atom_sites_solution_secondary difmap
_audit_creation_method SHELXL-97
_cell_angle_alpha 90.00
_cell_angle_beta 90.00
_cell_angle_gamma 90.00
_cell_formula_units_Z 2
_cell_length_a 11.7710(5)
_cell_length_b 10.0996(4)
_cell_length_c 9.7652(4)
_cell_measurement_temperature 100(2)
_cell_volume 1160.91(8)
_computing_structure_refinement 'SHELXL-97 (Sheldrick, 2008)'
_computing_structure_solution 'SHELXS-97 (Sheldrick, 2008)'
_diffrn_ambient_temperature 100(2)
_diffrn_measured_fraction_theta_full 1.000
_diffrn_measured_fraction_theta_max 1.000
_diffrn_radiation_monochromator graphite
_diffrn_radiation_source 'fine-focus sealed tube'
_diffrn_radiation_type MoK\a
_diffrn_radiation_wavelength 0.71073
_diffrn_reflns_av_R_equivalents 0.0222
_diffrn_reflns_av_sigmaI/netI 0.0141
_diffrn_reflns_limit_h_max 13
_diffrn_reflns_limit_h_min -13
_diffrn_reflns_limit_k_max 11
_diffrn_reflns_limit_k_min -11
_diffrn_reflns_limit_l_max 11
_diffrn_reflns_limit_l_min -11
_diffrn_reflns_number 13440
_diffrn_reflns_theta_full 23.91
_diffrn_reflns_theta_max 23.91
_diffrn_reflns_theta_min 2.02
_exptl_absorpt_coefficient_mu 0.661
_exptl_absorpt_correction_T_max 0.9368
_exptl_absorpt_correction_T_min 0.7778
_exptl_absorpt_correction_type multi-scan
_exptl_absorpt_process_details SADABS
_exptl_crystal_colour purple
_exptl_crystal_density_diffrn 1.249
_exptl_crystal_description block
_exptl_crystal_F_000 476
_exptl_crystal_size_max 0.40
_exptl_crystal_size_mid 0.40
_exptl_crystal_size_min 0.10
_refine_diff_density_max 2.461
_refine_diff_density_min -0.791
_refine_diff_density_rms 0.228
_refine_ls_abs_structure_details 'Flack H D (1983), Acta Cryst. A39, 876-881'
_refine_ls_abs_structure_Flack 0.16(11)
_refine_ls_extinction_method none
_refine_ls_goodness_of_fit_ref 1.113
_refine_ls_hydrogen_treatment none
_refine_ls_matrix_type full
_refine_ls_number_parameters 80
_refine_ls_number_reflns 1902
_refine_ls_number_restraints 11
_refine_ls_restrained_S_all 1.116
_refine_ls_R_factor_all 0.1353
_refine_ls_R_factor_gt 0.1339
_refine_ls_shift/su_max 0.003
_refine_ls_shift/su_mean 0.000
_refine_ls_structure_factor_coef Fsqd
_refine_ls_weighting_details 'calc w=1/[\s^2^(Fo^2^)+(0.3500P)^2^+0.0400P] where P=(Fo^2^+2Fc^2^)/3'
_refine_ls_weighting_scheme calc
_refine_ls_wR_factor_gt 0.3560
_refine_ls_wR_factor_ref 0.3659
_reflns_number_gt 1860
_reflns_number_total 1902
_reflns_threshold_expression >2sigma(I)
_cod_data_source_file ic401096p_si_001_2.cif
_cod_data_source_block Complex_4
_cod_database_code 4335494

loop_
_symmetry_equiv_pos_as_xyz
'x, y, z'
'-x+1/2, -y, z+1/2'
'-x, y, z'
'x+1/2, -y, z+1/2'

loop_
_atom_site_label
_atom_site_type_symbol
_atom_site_fract_x
_atom_site_fract_y
_atom_site_fract_z
_atom_site_U_iso_or_equiv
_atom_site_adp_type
_atom_site_occupancy
_atom_site_symmetry_multiplicity
_atom_site_calc_flag
_atom_site_refinement_flags
C6 C 0.1372(7) 0.7359(8) 0.6821(10) 0.037(2) Uani 1 1 d D
C7 C 0.2417(14) 0.7809(19) 0.744(2) 0.106(4) Uiso 1 1 d D
C12 C 0.345(2) 0.721(3) 0.661(3) 0.133(7) Uiso 1 1 d .
C11 C 0.268(2) 0.6611(19) 0.529(3) 0.122(9) Uiso 1 1 d D
C8 C 0.1502(13) 0.7336(16) 0.5309(17) 0.089(4) Uiso 1 1 d D
C13 C 0.0000 1.0160(9) 0.6901(11) 0.028(2) Uani 1 2 d SD
C15 C -0.0985(10) 1.0963(10) 0.7288(14) 0.068(3) Uiso 1 1 d D
C17 C 0.0000 1.1670(18) 0.513(3) 0.106(12) Uiso 1 2 d SD
C14 C 0.0000 1.0149(19) 0.537(2) 0.095(7) Uiso 1 2 d SD
Fe1 Fe 0.0000 0.82725(8) 0.7528(3) 0.0202(7) Uani 1 2 d S
C1 C 0.0000 0.8205(8) 0.9577(14) 0.022(3) Uani 1 2 d S
C2 C 0.1011(13) 0.8875(15) 1.0206(17) 0.079(3) Uiso 1 1 d .
C3 C 0.0000 0.6814(15) 1.011(3) 0.064(6) Uiso 1 2 d S
C4 C 0.0000 0.705(3) 1.160(2) 0.073(5) Uiso 1 2 d S
C9 C 0.1714(16) 0.6064(19) 0.764(3) 0.103(5) Uiso 1 1 d .
C5 C 0.063(2) 0.858(3) 1.177(3) 0.108(6) Uiso 1 1 d .
C10 C 0.240(3) 0.548(3) 0.632(4) 0.179(12) Uiso 1 1 d .
C16 C -0.0695(16) 1.2252(19) 0.656(2) 0.103(5) Uiso 1 1 d D

loop_
_atom_site_aniso_label
_atom_site_aniso_U_11
_atom_site_aniso_U_22
_atom_site_aniso_U_33
_atom_site_aniso_U_23
_atom_site_aniso_U_13
_atom_site_aniso_U_12
C6 0.032(5) 0.025(4) 0.055(5) 0.002(4) 0.015(4) 0.018(3)
C13 0.041(6) 0.009(4) 0.035(5) 0.008(4) 0.000 0.000
Fe1 0.0258(10) 0.0199(10) 0.0151(10) 0.0023(6) 0.000 0.000
C1 0.031(7) 0.024(7) 0.011(6) 0.007(3) 0.000 0.000

loop_
_atom_type_symbol
_atom_type_description
_atom_type_scat_dispersion_real
_atom_type_scat_dispersion_imag
_atom_type_scat_source
C C 0.0033 0.0016 'International Tables Vol C Tables 4.2.6.8 and 6.1.1.4'
H H 0.0000 0.0000 'International Tables Vol C Tables 4.2.6.8 and 6.1.1.4'
Fe Fe 0.3463 0.8444 'International Tables Vol C Tables 4.2.6.8 and 6.1.1.4'

loop_
_geom_angle_atom_site_label_1
_geom_angle_atom_site_label_2
_geom_angle_atom_site_label_3
_geom_angle
_geom_angle_site_symmetry_1
_geom_angle_site_symmetry_3
C7 C6 C8 109.4(12) . .
C7 C6 C9 80.4(13) . .
C8 C6 C9 117.6(13) . .
C7 C6 Fe1 113.7(10) . .
C8 C6 Fe1 115.9(8) . .
C9 C6 Fe1 114.6(9) . .
C6 C7 C12 108.6(17) . .
C6 C7 C9 53.0(10) . .
C12 C7 C9 91.8(15) . .
C7 C12 C11 97.0(19) . .
C10 C11 C8 98(2) . .
C10 C11 C12 83(2) . .
C8 C11 C12 107.1(18) . .
C6 C8 C11 96.4(15) . .
C15 C13 C15 104.7(12) . 3
C15 C13 C14 105.2(8) . .
C15 C13 C14 105.2(8) 3 .
C15 C13 Fe1 116.6(6) . .
C15 C13 Fe1 116.6(6) 3 .
C14 C13 Fe1 107.4(9) . .
C13 C15 C16 100.1(12) . .
C14 C17 C16 102.4(17) . 3
C14 C17 C16 102.4(17) . .
C16 C17 C16 56.8(14) 3 .
C13 C14 C17 98.4(17) . .
C6 Fe1 C6 109.0(6) 3 .
C6 Fe1 C1 109.4(3) 3 .
C6 Fe1 C1 109.4(3) . .
C6 Fe1 C13 109.7(3) 3 .
C6 Fe1 C13 109.7(3) . .
C1 Fe1 C13 109.7(4) . .
C3 C1 C2 106.3(10) . 3
C3 C1 C2 106.3(10) . .
C2 C1 C2 104.9(14) 3 .
C3 C1 Fe1 112.2(12) . .
C2 C1 Fe1 113.2(8) 3 .
C2 C1 Fe1 113.2(8) . .
C1 C2 C5 94.9(13) . .
C4 C3 C1 101.0(17) . .
C3 C4 C5 103.9(17) . 3
C3 C4 C5 103.9(17) . .
C5 C4 C5 51.2(16) 3 .
C6 C9 C10 91(2) . .
C6 C9 C7 46.7(8) . .
C10 C9 C7 92.2(19) . .
C5 C5 C2 106.0(10) 3 .
C5 C5 C4 64.4(8) 3 .
C2 C5 C4 101.0(17) . .
C11 C10 C9 111(2) . .
C15 C16 C16 102.9(8) . 3
C15 C16 C17 101.2(15) . .
C16 C16 C17 61.6(7) 3 .

loop_
_geom_bond_atom_site_label_1
_geom_bond_atom_site_label_2
_geom_bond_distance
_geom_bond_site_symmetry_2
C6 C7 1.443(16) .
C6 C8 1.485(19) .
C6 C9 1.58(2) .
C6 Fe1 1.984(7) .
C7 C12 1.58(3) .
C7 C9 1.96(3) .
C12 C11 1.69(4) .
C11 C10 1.56(4) .
C11 C8 1.57(2) .
C13 C15 1.464(11) .
C13 C15 1.464(11) 3
C13 C14 1.49(2) .
C13 Fe1 2.002(9) .
C15 C16 1.523(17) .
C17 C14 1.554(16) .
C17 C16 1.72(3) 3
C17 C16 1.72(3) .
Fe1 C6 1.984(7) 3
Fe1 C1 2.002(14) .
C1 C3 1.498(19) .
C1 C2 1.501(17) 3
C1 C2 1.501(18) .
C2 C5 1.62(3) .
C3 C4 1.47(4) .
C4 C5 1.73(3) 3
C4 C5 1.73(3) .
C9 C10 1.63(5) .
C5 C5 1.49(5) 3
C16 C16 1.64(4) 3

loop_
_geom_torsion_atom_site_label_1
_geom_torsion_atom_site_label_2
_geom_torsion_atom_site_label_3
_geom_torsion_atom_site_label_4
_geom_torsion
_geom_torsion_site_symmetry_1
_geom_torsion_site_symmetry_4
C8 C6 C7 C12 -38.3(18) . .
C9 C6 C7 C12 77.7(18) . .
Fe1 C6 C7 C12 -169.6(13) . .
C8 C6 C7 C9 -116.0(13) . .
Fe1 C6 C7 C9 112.7(12) . .
C6 C7 C12 C11 10(2) . .
C9 C7 C12 C11 61.3(16) . .
C7 C12 C11 C10 -78(2) . .
C7 C12 C11 C8 18(2) . .
C7 C6 C8 C11 47.1(14) . .
C9 C6 C8 C11 -42.0(16) . .
Fe1 C6 C8 C11 177.3(10) . .
C10 C11 C8 C6 47(2) . .
C12 C11 C8 C6 -38(2) . .
C15 C13 C15 C16 52.9(15) 3 .
C14 C13 C15 C16 -57.7(13) . .
Fe1 C13 C15 C16 -176.5(10) . .
C15 C13 C14 C17 55.1(6) . .
C15 C13 C14 C17 -55.1(6) 3 .
Fe1 C13 C14 C17 180.000(9) . .
C16 C17 C14 C13 29.1(8) 3 .
C16 C17 C14 C13 -29.1(8) . .
C7 C6 Fe1 C6 -170.8(10) . 3
C8 C6 Fe1 C6 61.1(10) . 3
C9 C6 Fe1 C6 -80.8(13) . 3
C7 C6 Fe1 C1 -51.3(11) . .
C8 C6 Fe1 C1 -179.4(8) . .
C9 C6 Fe1 C1 38.7(12) . .
C7 C6 Fe1 C13 69.1(11) . .
C8 C6 Fe1 C13 -59.0(10) . .
C9 C6 Fe1 C13 159.1(11) . .
C15 C13 Fe1 C6 57.9(10) . 3
C15 C13 Fe1 C6 -177.5(8) 3 3
C14 C13 Fe1 C6 -59.8(4) . 3
C15 C13 Fe1 C6 177.5(8) . .
C15 C13 Fe1 C6 -57.9(10) 3 .
C14 C13 Fe1 C6 59.8(4) . .
C15 C13 Fe1 C1 -62.3(8) . .
C15 C13 Fe1 C1 62.3(8) 3 .
C14 C13 Fe1 C1 180.000(4) . .
C6 Fe1 C1 C3 59.6(3) 3 .
C6 Fe1 C1 C3 -59.6(3) . .
C13 Fe1 C1 C3 180.000(8) . .
C6 Fe1 C1 C2 -60.7(8) 3 3
C6 Fe1 C1 C2 180.0(7) . 3
C13 Fe1 C1 C2 59.6(7) . 3
C6 Fe1 C1 C2 180.0(7) 3 .
C6 Fe1 C1 C2 60.7(8) . .
C13 Fe1 C1 C2 -59.6(7) . .
C3 C1 C2 C5 -56.8(16) . .
C2 C1 C2 C5 55.6(17) 3 .
Fe1 C1 C2 C5 179.5(11) . .
C2 C1 C3 C4 -55.7(9) 3 .
C2 C1 C3 C4 55.7(9) . .
Fe1 C1 C3 C4 180.000(9) . .
C1 C3 C4 C5 26.4(9) . 3
C1 C3 C4 C5 -26.4(9) . .
C7 C6 C9 C10 -92(2) . .
C8 C6 C9 C10 15(2) . .
Fe1 C6 C9 C10 156.6(16) . .
C8 C6 C9 C7 107.0(13) . .
Fe1 C6 C9 C7 -111.8(12) . .
C12 C7 C9 C6 -112.1(17) . .
C6 C7 C9 C10 90(2) . .
C12 C7 C9 C10 -22(2) . .
C1 C2 C5 C5 -31.5(9) . 3
C1 C2 C5 C4 34.8(13) . .
C3 C4 C5 C5 96.8(9) . 3
C3 C4 C5 C2 -5.7(14) . .
C5 C4 C5 C2 -102.5(12) 3 .
C8 C11 C10 C9 -44(3) . .
C12 C11 C10 C9 62(3) . .
C6 C9 C10 C11 19(3) . .
C7 C9 C10 C11 -28(3) . .
C13 C15 C16 C16 -30.0(9) . 3
C13 C15 C16 C17 33.1(10) . .
C14 C17 C16 C15 -2.0(10) . .
C16 C17 C16 C15 -98.8(9) 3 .
C14 C17 C16 C16 96.8(10) . 3
